data_2102231
loop_
_publ_author_name
'Godino Salido, M. Luz'
'Arranz Mascar\'os, Paloma'
'L\'opez Garz\'on, Rafael'
'Guti\'errez Valero, M. Dolores'
'Low, John N.'
'Gallagher, John F.'
'Glidewell, Christopher'

_publ_section_title
;
 Hydrated metal(II) complexes of
 <i>N</i>-(6-amino-3,4-dihydro-3-methyl-5-nitroso-4-oxopyrimidin-2-yl)
 derivatives of glycine, glycylglycine, threonine, serine, valine and
 methionine: a monomeric complex and coordination polymers in one, two
 and three dimensions linked by hydrogen bonding
;
_journal_issue 1
_journal_name_full 'Acta Crystallographica Section B'
_journal_page_first 46
_journal_page_last 64
_journal_paper_doi 10.1107/S0108768103029136
_journal_volume 60
_journal_year 2004
_chemical_formula_moiety 'C14 H26 Ba N10 O13, H2 O'
_chemical_formula_sum 'C14 H28 Ba N10 O14'
_chemical_formula_weight 697.79
_chemical_name_systematic ?
_space_group_IT_number 14
_symmetry_cell_setting monoclinic
_symmetry_space_group_name_Hall '-P 2ybc'
_symmetry_space_group_name_H-M 'P 1 21/c 1'
_atom_sites_solution_hydrogens geom
_atom_sites_solution_primary direct
_atom_sites_solution_secondary difmap
_cell_angle_alpha 90.00
_cell_angle_beta 93.1490(10)
_cell_angle_gamma 90.00
_cell_formula_units_Z 4
_cell_length_a 24.9613(4)
_cell_length_b 6.91570(10)
_cell_length_c 14.6427(2)
_cell_measurement_reflns_used 5709
_cell_measurement_temperature 120(2)
_cell_measurement_theta_max 27.45
_cell_measurement_theta_min 2.95
_cell_volume 2523.88(6)
_computing_cell_refinement 'DENZO-SMN (Otwinowski & Minor, 1997)'
_computing_data_collection 'Kappa-CCD server software (Nonius, 1997)'
_computing_data_reduction 'DENZO-SMN (Otwinowski & Minor, 1997)'
_computing_molecular_graphics 'PLATON (Spek, 2003)'
_computing_publication_material 'SHELXL-97 (Sheldrick, 1997a) and PRPKAPPA (Ferguson, 1999)'
_computing_structure_refinement 'SHELXL-97 (Sheldrick, 1997a)'
_computing_structure_solution 'SHELXS-97 (Sheldrick, 1997b)'
_diffrn_ambient_temperature 120(2)
_diffrn_measured_fraction_theta_full 0.992
_diffrn_measured_fraction_theta_max 0.992
_diffrn_measurement_device_type Kappa-CCD
_diffrn_measurement_method '\f scans, and \w scans with \k offsets'
_diffrn_radiation_monochromator graphite
_diffrn_radiation_source 'fine-focus sealed X-ray tube'
_diffrn_radiation_type 'Mo K\a'
_diffrn_radiation_wavelength 0.71073
_diffrn_reflns_av_R_equivalents 0.0742
_diffrn_reflns_av_sigmaI/netI 0.0465
_diffrn_reflns_limit_h_max 32
_diffrn_reflns_limit_h_min -32
_diffrn_reflns_limit_k_max 8
_diffrn_reflns_limit_k_min -8
_diffrn_reflns_limit_l_max 18
_diffrn_reflns_limit_l_min -18
_diffrn_reflns_number 26202
_diffrn_reflns_theta_full 27.45
_diffrn_reflns_theta_max 27.45
_diffrn_reflns_theta_min 2.95
_diffrn_standards_decay_% 0
_exptl_absorpt_coefficient_mu 1.661
_exptl_absorpt_correction_T_max 0.881
_exptl_absorpt_correction_T_min 0.548
_exptl_absorpt_correction_type multi-scan
_exptl_absorpt_process_details 'DENZO-SMN (Otwinowski & Minor, 1997)'
_exptl_crystal_colour yellow
_exptl_crystal_density_diffrn 1.836
_exptl_crystal_density_method 'not measured'
_exptl_crystal_description plate
_exptl_crystal_F_000 1400
_exptl_crystal_size_max 0.42
_exptl_crystal_size_mid 0.36
_exptl_crystal_size_min 0.08
_refine_diff_density_max 3.612
_refine_diff_density_min -4.214
_refine_ls_extinction_method none
_refine_ls_goodness_of_fit_ref 1.187
_refine_ls_hydrogen_treatment constr
_refine_ls_matrix_type full
_refine_ls_number_parameters 354
_refine_ls_number_reflns 5739
_refine_ls_number_restraints 0
_refine_ls_restrained_S_all 1.187
_refine_ls_R_factor_all 0.0828
_refine_ls_R_factor_gt 0.0784
_refine_ls_shift/su_max 0.001
_refine_ls_shift/su_mean 0.000
_refine_ls_structure_factor_coef Fsqd
_refine_ls_weighting_details 'w=1/[\s^2^(Fo^2^)+(0.0001P)^2^+84.2219P] where P=(Fo^2^+2Fc^2^)/3'
_refine_ls_weighting_scheme calc
_refine_ls_wR_factor_gt 0.2058
_refine_ls_wR_factor_ref 0.2076
_reflns_number_gt 5255
_reflns_number_total 5709
_reflns_threshold_expression I>2\s(I)
_cod_data_source_file na5011.cif
_cod_data_source_block II
_cod_depositor_comments
;
The following automatic conversions were performed:
'_exptl_absorpt_correction_type' value 'Multi-scan' changed to
'multi-scan' according to
'/home/saulius/struct/CIF-dictionaries/cif_core.dic' dictionary named
'cif_core.dic' version 2.4.1 from 2010-06-29.

Automatic conversion script
Id: cif_fix_enum 1527 2010-12-29 10:47:43Z saulius 

The following automatic conversions were performed:

'_exptl_absorpt_correction_type' value 'Multi-scan' changed to
'multi-scan' according to
/home/saulius/struct/CIF-dictionaries/cif_core.dic dictionary named
'cif_core.dic' version 2.4.1 from 2010-06-29.

Automatic conversion script
Id: cif_fix_values 1715 2011-07-08 13:25:40Z adriana 
;
_cod_original_sg_symbol_H-M 'P 21/c'
_cod_database_code 2102231

loop_
_symmetry_equiv_pos_as_xyz
'x, y, z'
'-x, y+1/2, -z+1/2'
'-x, -y, -z'
'x, -y-1/2, z-1/2'

loop_
_atom_site_label
_atom_site_fract_x
_atom_site_fract_y
_atom_site_fract_z
_atom_site_U_iso_or_equiv
_atom_site_adp_type
_atom_site_calc_flag
_atom_site_refinement_flags
_atom_site_occupancy
_atom_site_type_symbol
Ba1 0.28290(2) 0.15712(8) 0.40763(4) 0.01888(17) Uani d . 1 Ba
N11 0.0197(3) 0.2742(13) 0.5389(5) 0.0230(17) Uani d . 1 N
C12 0.0508(4) 0.2492(15) 0.4676(7) 0.0227(19) Uani d . 1 C
N12 0.1031(3) 0.2668(14) 0.4842(6) 0.0272(19) Uani d . 1 N
C121 0.1288(4) 0.3121(17) 0.5734(7) 0.028(2) Uani d . 1 C
C122 0.1876(4) 0.3548(15) 0.5618(7) 0.025(2) Uani d . 1 C
O121 0.2049(3) 0.3486(14) 0.4846(6) 0.0367(19) Uani d . 1 O
O122 0.2148(3) 0.3955(13) 0.6343(6) 0.0361(19) Uani d . 1 O
C13 0.0689(5) 0.193(2) 0.3045(8) 0.037(3) Uani d . 1 C
N13 0.0315(3) 0.2104(13) 0.3803(5) 0.0232(17) Uani d . 1 N
C14 -0.0234(4) 0.1826(17) 0.3593(7) 0.029(2) Uani d . 1 C
O14 -0.0390(3) 0.1406(15) 0.2808(5) 0.043(2) Uani d . 1 O
C15 -0.0580(4) 0.2084(15) 0.4343(7) 0.024(2) Uani d . 1 C
N15 -0.1100(3) 0.1776(14) 0.4129(6) 0.0290(19) Uani d . 1 N
O15 -0.1430(3) 0.2029(14) 0.4762(6) 0.041(2) Uani d . 1 O
C16 -0.0339(4) 0.2567(15) 0.5230(7) 0.023(2) Uani d . 1 C
N16 -0.0638(4) 0.2839(16) 0.5935(7) 0.036(2) Uani d . 1 N
N21 0.4570(3) -0.1253(12) 0.1756(5) 0.0219(17) Uani d . 1 N
C22 0.4304(4) -0.1476(14) 0.0969(6) 0.0197(18) Uani d . 1 C
N22 0.3784(3) -0.1054(12) 0.0892(5) 0.0204(16) Uani d . 1 N
C221 0.3502(4) -0.0397(15) 0.1675(6) 0.0220(19) Uani d . 1 C
C222 0.3302(4) -0.2007(15) 0.2291(6) 0.0211(19) Uani d . 1 C
O221 0.3181(3) -0.1531(11) 0.3080(5) 0.0284(16) Uani d . 1 O
O222 0.3252(4) -0.3676(11) 0.1962(5) 0.037(2) Uani d . 1 O
C23 0.4202(4) -0.2492(16) -0.0678(6) 0.027(2) Uani d . 1 C
N23 0.4533(3) -0.2130(12) 0.0163(5) 0.0198(16) Uani d . 1 N
C24 0.5076(4) -0.2567(14) 0.0174(6) 0.0204(19) Uani d . 1 C
O24 0.5274(3) -0.3210(12) -0.0523(5) 0.0301(17) Uani d . 1 O
C25 0.5388(4) -0.2191(15) 0.1021(6) 0.0218(19) Uani d . 1 C
N25 0.5909(3) -0.2507(13) 0.0981(6) 0.0266(18) Uani d . 1 N
O25 0.6215(3) -0.2189(12) 0.1707(5) 0.0299(16) Uani d . 1 O
C26 0.5096(4) -0.1528(14) 0.1798(6) 0.0203(18) Uani d . 1 C
N26 0.5374(4) -0.1197(15) 0.2577(6) 0.031(2) Uani d . 1 N
O1 0.2525(3) 0.3755(12) 0.2564(5) 0.0342(18) Uani d . 1 O
O2 0.3531(3) 0.1068(13) 0.5582(5) 0.0328(18) Uani d . 1 O
O3 0.3013(3) 0.5615(11) 0.4386(5) 0.0304(16) Uani d . 1 O
O4 0.2469(3) -0.1107(15) 0.5340(6) 0.044(2) Uani d . 1 O
O5 0.1944(3) -0.0024(13) 0.3132(6) 0.0388(19) Uani d . 1 O
O6 0.1579(4) -0.3867(15) 0.2901(6) 0.047(2) Uani d . 1 O
H12 0.1239 0.2501 0.4382 0.033 Uiso calc R 1 H
H12A 0.1253 0.2012 0.6154 0.033 Uiso calc R 1 H
H12B 0.1113 0.4257 0.6001 0.033 Uiso calc R 1 H
H13A 0.0913 0.0777 0.3142 0.056 Uiso calc R 1 H
H13B 0.0918 0.3079 0.3036 0.056 Uiso calc R 1 H
H13C 0.0480 0.1818 0.2460 0.056 Uiso calc R 1 H
H16A -0.0486 0.3120 0.6475 0.043 Uiso calc R 1 H
H16B -0.0989 0.2740 0.5865 0.043 Uiso calc R 1 H
H22 0.3608 -0.1176 0.0358 0.024 Uiso calc R 1 H
H22A 0.3191 0.0390 0.1452 0.026 Uiso calc R 1 H
H22B 0.3745 0.0457 0.2050 0.026 Uiso calc R 1 H
H23A 0.3928 -0.3463 -0.0559 0.040 Uiso calc R 1 H
H23B 0.4429 -0.2967 -0.1154 0.040 Uiso calc R 1 H
H23C 0.4027 -0.1288 -0.0883 0.040 Uiso calc R 1 H
H26A 0.5209 -0.0800 0.3059 0.037 Uiso calc R 1 H
H26B 0.5724 -0.1374 0.2614 0.037 Uiso calc R 1 H
H11C 0.2795 0.4410 0.2349 0.041 Uiso d R 1 H
H12D 0.2315 0.3045 0.2110 0.041 Uiso d R 1 H
H21C 0.3886 0.1322 0.5474 0.039 Uiso d R 1 H
H22D 0.3582 0.0155 0.6014 0.039 Uiso d R 1 H
H31C 0.3075 0.6608 0.3987 0.036 Uiso d R 1 H
H32D 0.2719 0.6050 0.4772 0.036 Uiso d R 1 H
H41C 0.2119 -0.1490 0.5410 0.053 Uiso d R 1 H
H42D 0.2678 -0.1216 0.5870 0.053 Uiso d R 1 H
H51C 0.1875 -0.1461 0.3192 0.047 Uiso d R 1 H
H51D 0.1976 0.0241 0.2532 0.047 Uiso d R 1 H
H61C 0.1394 -0.3681 0.2295 0.056 Uiso d R 1 H
H62D 0.1898 -0.4768 0.2937 0.056 Uiso d R 1 H

loop_
_atom_site_aniso_label
_atom_site_aniso_U_11
_atom_site_aniso_U_22
_atom_site_aniso_U_33
_atom_site_aniso_U_12
_atom_site_aniso_U_13
_atom_site_aniso_U_23
Ba1 0.0210(3) 0.0207(3) 0.0151(3) 0.0007(2) 0.00249(18) 0.0004(2)
N11 0.020(4) 0.031(5) 0.019(4) 0.000(3) 0.002(3) 0.002(3)
C12 0.024(5) 0.022(5) 0.022(5) -0.003(4) 0.000(4) 0.005(4)
N12 0.019(4) 0.043(5) 0.020(4) 0.002(4) 0.000(3) -0.001(4)
C121 0.028(5) 0.031(6) 0.023(5) 0.004(4) 0.000(4) 0.007(4)
C122 0.018(4) 0.021(5) 0.036(5) 0.004(4) 0.001(4) -0.004(4)
O121 0.025(4) 0.051(5) 0.035(4) 0.001(4) 0.007(3) -0.009(4)
O122 0.025(4) 0.047(5) 0.035(4) 0.000(4) -0.009(3) 0.001(4)
C13 0.031(5) 0.057(8) 0.025(5) -0.009(5) 0.010(4) -0.007(5)
N13 0.021(4) 0.034(5) 0.015(4) -0.002(3) 0.004(3) 0.002(3)
C14 0.025(5) 0.033(6) 0.028(5) -0.006(4) -0.002(4) 0.004(4)
O14 0.039(4) 0.071(7) 0.019(4) -0.009(4) -0.007(3) -0.001(4)
C15 0.021(4) 0.025(5) 0.024(5) -0.001(4) -0.005(4) 0.006(4)
N15 0.023(4) 0.031(5) 0.032(5) -0.003(4) -0.002(3) 0.001(4)
O15 0.026(4) 0.049(5) 0.049(5) -0.001(4) 0.005(4) 0.000(4)
C16 0.025(5) 0.022(5) 0.022(5) 0.002(4) -0.001(4) 0.003(4)
N16 0.021(4) 0.052(6) 0.034(5) -0.002(4) 0.006(4) -0.008(5)
N21 0.027(4) 0.023(4) 0.016(4) 0.004(3) 0.005(3) 0.001(3)
C22 0.028(5) 0.017(4) 0.015(4) -0.001(4) 0.009(3) 0.002(3)
N22 0.022(4) 0.025(4) 0.014(3) 0.002(3) 0.005(3) -0.002(3)
C221 0.023(4) 0.021(5) 0.022(4) 0.003(4) 0.010(4) -0.001(4)
C222 0.021(4) 0.025(5) 0.018(4) 0.004(4) 0.003(3) -0.002(4)
O221 0.041(4) 0.029(4) 0.016(3) 0.002(3) 0.007(3) 0.001(3)
O222 0.062(6) 0.022(4) 0.029(4) -0.010(4) 0.017(4) -0.006(3)
C23 0.034(5) 0.029(6) 0.017(4) 0.004(4) 0.004(4) -0.001(4)
N23 0.026(4) 0.020(4) 0.013(3) 0.000(3) 0.005(3) -0.003(3)
C24 0.033(5) 0.017(4) 0.012(4) 0.003(4) 0.010(4) -0.001(3)
O24 0.029(4) 0.039(5) 0.023(4) 0.005(3) 0.009(3) -0.005(3)
C25 0.020(4) 0.025(5) 0.022(4) 0.006(4) 0.009(4) 0.007(4)
N25 0.026(4) 0.025(5) 0.030(4) 0.004(4) 0.007(3) 0.006(4)
O25 0.020(3) 0.039(4) 0.031(4) 0.004(3) 0.003(3) 0.001(3)
C26 0.024(4) 0.017(4) 0.021(4) 0.004(4) 0.011(4) 0.005(4)
N26 0.027(4) 0.048(6) 0.018(4) 0.008(4) 0.004(3) -0.001(4)
O1 0.038(4) 0.035(5) 0.029(4) -0.011(4) 0.000(3) 0.005(3)
O2 0.024(4) 0.049(5) 0.026(4) -0.005(3) 0.004(3) 0.016(4)
O3 0.036(4) 0.030(4) 0.027(4) -0.002(3) 0.007(3) 0.000(3)
O4 0.030(4) 0.065(6) 0.037(4) -0.018(4) 0.000(3) 0.018(4)
O5 0.037(4) 0.041(5) 0.038(4) -0.007(4) -0.001(4) 0.000(4)
O6 0.037(5) 0.053(6) 0.049(5) 0.003(4) -0.008(4) -0.002(5)

loop_
_atom_type_symbol
_atom_type_description
_atom_type_scat_dispersion_real
_atom_type_scat_dispersion_imag
_atom_type_scat_source
C C 0.0033 0.0016 'International Tables Vol C Tables 4.2.6.8 and 6.1.1.4'
H H 0.0000 0.0000 'International Tables Vol C Tables 4.2.6.8 and 6.1.1.4'
Ba Ba -0.3244 2.2819 'International Tables Vol C Tables 4.2.6.8 and 6.1.1.4'
N N 0.0061 0.0033 'International Tables Vol C Tables 4.2.6.8 and 6.1.1.4'
O O 0.0106 0.0060 'International Tables Vol C Tables 4.2.6.8 and 6.1.1.4'

loop_
_geom_angle_atom_site_label_1
_geom_angle_atom_site_label_2
_geom_angle_atom_site_label_3
_geom_angle_site_symmetry_1
_geom_angle_site_symmetry_3
_geom_angle
_geom_angle_publ_flag
O121 Ba1 O1 . . 83.8(3) no
O121 Ba1 O2 . . 99.9(2) no
O1 Ba1 O2 . . 147.8(2) no
O121 Ba1 O221 . . 150.7(2) no
O1 Ba1 O221 . . 94.8(2) no
O2 Ba1 O221 . . 96.8(2) no
O121 Ba1 O5 . . 80.1(3) no
O1 Ba1 O5 . . 68.9(2) no
O2 Ba1 O5 . . 143.3(2) no
O221 Ba1 O5 . . 72.3(2) no
O121 Ba1 O4 . . 77.3(3) no
O1 Ba1 O4 . . 144.1(2) no
O2 Ba1 O4 . . 66.5(2) no
O221 Ba1 O4 . . 87.6(3) no
O5 Ba1 O4 . . 77.9(3) no
O121 Ba1 O25 . 2_655 132.3(3) no
O1 Ba1 O25 . 2_655 73.1(2) no
O2 Ba1 O25 . 2_655 81.4(2) no
O221 Ba1 O25 . 2_655 73.9(2) no
O5 Ba1 O25 . 2_655 125.8(2) no
O4 Ba1 O25 . 2_655 140.8(2) no
O121 Ba1 O3 . . 64.0(2) no
O1 Ba1 O3 . . 68.1(2) no
O2 Ba1 O3 . . 84.7(2) no
O221 Ba1 O3 . . 142.0(2) no
O5 Ba1 O3 . . 125.7(2) no
O4 Ba1 O3 . . 126.5(3) no
O25 Ba1 O3 2_655 . 68.8(2) no
O121 Ba1 N25 . 2_655 130.8(2) no
O1 Ba1 N25 . 2_655 95.6(2) no
O2 Ba1 N25 . 2_655 57.8(2) no
O221 Ba1 N25 . 2_655 78.5(2) no
O5 Ba1 N25 . 2_655 145.1(2) no
O4 Ba1 N25 . 2_655 119.9(2) no
O25 Ba1 N25 2_655 2_655 23.6(2) no
O3 Ba1 N25 . 2_655 70.3(2) no
C12 N11 C16 . . 117.6(8) no
N12 C12 N11 . . 116.9(9) no
N12 C12 N13 . . 119.0(9) no
N11 C12 N13 . . 124.2(9) no
C12 N12 C121 . . 124.6(9) no
C12 N12 H12 . . 117.7 no
C121 N12 H12 . . 117.7 no
N12 C121 C122 . . 108.8(8) no
N12 C121 H12A . . 109.9 no
C122 C121 H12A . . 109.9 no
N12 C121 H12B . . 109.9 no
C122 C121 H12B . . 109.9 no
H12A C121 H12B . . 108.3 no
O121 C122 O122 . . 125.5(10) no
O121 C122 C121 . . 119.1(9) no
O122 C122 C121 . . 115.4(9) no
C122 O121 Ba1 . . 135.1(7) no
N13 C13 H13A . . 109.5 no
N13 C13 H13B . . 109.5 no
H13A C13 H13B . . 109.5 no
N13 C13 H13C . . 109.5 no
H13A C13 H13C . . 109.5 no
H13B C13 H13C . . 109.5 no
C12 N13 C14 . . 121.5(8) no
C12 N13 C13 . . 120.6(8) no
C14 N13 C13 . . 117.9(8) no
O14 C14 N13 . . 119.6(10) no
O14 C14 C15 . . 124.6(10) no
N13 C14 C15 . . 115.7(9) no
N15 C15 C16 . . 127.0(10) no
N15 C15 C14 . . 114.5(9) no
C16 C15 C14 . . 118.4(9) no
O15 N15 C15 . . 117.6(9) no
N16 C16 N11 . . 116.7(9) no
N16 C16 C15 . . 120.8(9) no
N11 C16 C15 . . 122.5(9) no
C16 N16 H16A . . 120.0 no
C16 N16 H16B . . 120.0 no
H16A N16 H16B . . 120.0 no
C22 N21 C26 . . 118.6(8) no
N21 C22 N22 . . 119.8(8) no
N21 C22 N23 . . 124.3(9) no
N22 C22 N23 . . 115.9(8) no
C22 N22 C221 . . 121.0(8) no
C22 N22 H22 . . 119.5 no
C221 N22 H22 . . 119.5 no
N22 C221 C222 . . 115.1(8) no
N22 C221 H22A . . 108.5 no
C222 C221 H22A . . 108.5 no
N22 C221 H22B . . 108.5 no
C222 C221 H22B . . 108.5 no
H22A C221 H22B . . 107.5 no
O222 C222 O221 . . 124.9(10) no
O222 C222 C221 . . 118.1(8) no
O221 C222 C221 . . 117.0(9) no
C222 O221 Ba1 . . 142.1(7) no
N23 C23 H23A . . 109.5 no
N23 C23 H23B . . 109.5 no
H23A C23 H23B . . 109.5 no
N23 C23 H23C . . 109.5 no
H23A C23 H23C . . 109.5 no
H23B C23 H23C . . 109.5 no
C24 N23 C22 . . 120.0(8) no
C24 N23 C23 . . 118.5(8) no
C22 N23 C23 . . 121.4(8) no
O24 C24 N23 . . 120.2(9) no
O24 C24 C25 . . 123.3(9) no
N23 C24 C25 . . 116.6(8) no
N25 C25 C24 . . 114.5(9) no
N25 C25 C26 . . 128.3(9) no
C24 C25 C26 . . 117.2(8) no
O25 N25 C25 . . 118.3(9) no
O25 N25 Ba1 . 2_645 61.3(5) no
C25 N25 Ba1 . 2_645 177.8(7) no
N25 O25 Ba1 . 2_645 95.1(5) no
N26 C26 N21 . . 119.1(9) no
N26 C26 C25 . . 117.9(9) no
N21 C26 C25 . . 123.0(9) no
C26 N26 H26A . . 120.0 no
C26 N26 H26B . . 120.0 no
H26A N26 H26B . . 120.0 no
Ba1 O1 H11C . . 112.7 no
Ba1 O1 H12D . . 113.1 no
H11C O1 H12D . . 114.4 no
Ba1 O2 H21C . . 114.3 no
Ba1 O2 H22D . . 135.3 no
H21C O2 H22D . . 98.8 no
Ba1 O3 H31C . . 131.2 no
Ba1 O3 H32D . . 105.6 no
H31C O3 H32D . . 106.8 no
Ba1 O4 H41C . . 127.1 no
Ba1 O4 H42D . . 115.2 no
H41C O4 H42D . . 112.5 no
Ba1 O5 H51C . . 118.7 no
Ba1 O5 H51D . . 107.0 no
H51C O5 H51D . . 107.9 no
H61C O6 H62D . . 117.2 no

loop_
_geom_bond_atom_site_label_1
_geom_bond_atom_site_label_2
_geom_bond_site_symmetry_2
_geom_bond_distance
_geom_bond_publ_flag
Ba1 O121 . 2.656(8) no
Ba1 O1 . 2.752(8) no
Ba1 O2 . 2.762(7) no
Ba1 O221 . 2.765(7) no
Ba1 O5 . 2.771(8) no
Ba1 O4 . 2.802(8) no
Ba1 O25 2_655 2.837(7) no
Ba1 O3 . 2.866(8) no
Ba1 N25 2_655 3.220(9) no
N11 C12 . 1.346(12) no
N11 C16 . 1.350(12) no
C12 N12 . 1.321(12) no
C12 N13 . 1.367(12) no
N12 C121 . 1.458(13) no
N12 H12 . 0.88 no
C121 C122 . 1.516(14) no
C121 H12A . 0.99 no
C121 H12B . 0.99 no
C122 O121 . 1.233(13) no
C122 O122 . 1.259(13) no
C13 N13 . 1.493(13) no
C13 H13A . 0.98 no
C13 H13B . 0.98 no
C13 H13C . 0.98 no
N13 C14 . 1.402(13) no
C14 O14 . 1.227(13) no
C14 C15 . 1.446(15) no
C15 N15 . 1.334(12) no
C15 C16 . 1.440(13) no
N15 O15 . 1.285(12) no
C16 N16 . 1.320(13) no
N16 H16A . 0.88 no
N16 H16B . 0.88 no
N21 C22 . 1.308(12) no
N21 C26 . 1.325(12) no
C22 N22 . 1.329(12) no
C22 N23 . 1.414(11) no
N22 C221 . 1.450(11) no
N22 H22 . 0.88 no
C221 C222 . 1.534(13) no
C221 H22A . 0.99 no
C221 H22B . 0.99 no
C222 O222 . 1.254(12) no
C222 O221 . 1.255(11) no
C23 N23 . 1.466(12) no
C23 H23A . 0.98 no
C23 H23B . 0.98 no
C23 H23C . 0.98 no
N23 C24 . 1.390(12) no
C24 O24 . 1.240(11) no
C24 C25 . 1.451(13) no
C25 N25 . 1.323(12) no
C25 C26 . 1.457(12) no
N25 O25 . 1.293(11) no
N25 Ba1 2_645 3.220(9) no
O25 Ba1 2_645 2.837(7) no
C26 N26 . 1.323(13) no
N26 H26A . 0.88 no
N26 H26B . 0.88 no
O1 H11C . 0.8841 no
O1 H12D . 0.9597 no
O2 H21C . 0.9255 no
O2 H22D . 0.8979 no
O3 H31C . 0.9206 no
O3 H32D . 0.9965 no
O4 H41C . 0.9226 no
O4 H42D . 0.9147 no
O5 H51C . 1.0132 no
O5 H51D . 0.9046 no
O6 H61C . 0.9868 no
O6 H62D . 1.0088 no

loop_
_geom_hbond_atom_site_label_D
_geom_hbond_atom_site_label_H
_geom_hbond_atom_site_label_A
_geom_hbond_site_symmetry_A
_geom_hbond_distance_DH
_geom_hbond_distance_HA
_geom_hbond_distance_DA
_geom_hbond_angle_DHA
_geom_hbond_publ_flag
N16 H16A O14 4_566 0.88 1.98 2.827(13) 161 y
N16 H16B O15 . 0.88 1.97 2.608(13) 129 y
N22 H22 O3 4_565 0.88 2.04 2.862(10) 156 y
N26 H26A O24 4_556 0.88 2.18 2.837(12) 131 y
N26 H26B O25 . 0.88 1.94 2.607(12) 131 y
O1 H11C O222 1_565 0.88 1.86 2.721(12) 165 y
O1 H12D O122 4_565 0.96 1.82 2.722(12) 156 y
O2 H21C O24 2_655 0.93 2.11 3.030(11) 168 y
O2 H21C N25 2_655 0.93 2.36 2.918(11) 118 y
O2 H22D O222 4_556 0.90 1.94 2.731(11) 145 y
O3 H31C O221 1_565 0.92 1.88 2.796(11) 174 y
O3 H32D O4 1_565 1.00 2.24 3.024(12) 135 y
O4 H41C O15 3_556 0.92 1.76 2.667(11) 165 y
O4 H42D O222 4_556 0.91 2.09 2.996(12) 171 y
O5 H51C O6 . 1.01 1.86 2.824(14) 158 y
O5 H51D O122 4_565 0.91 1.90 2.795(12) 170 y
O6 H61C N15 2_545 0.99 2.20 3.174(12) 172 y
O6 H62D O1 1_545 1.01 1.97 2.941(13) 160 y

loop_
_geom_torsion_atom_site_label_1
_geom_torsion_atom_site_label_2
_geom_torsion_atom_site_label_3
_geom_torsion_atom_site_label_4
_geom_torsion_site_symmetry_1
_geom_torsion_site_symmetry_4
_geom_torsion
C16 N11 C12 N12 . . 180.0(9)
C16 N11 C12 N13 . . 1.1(15)
N11 C12 N12 C121 . . -0.4(16)
N13 C12 N12 C121 . . 178.6(10)
C12 N12 C121 C122 . . -170.1(10)
N12 C121 C122 O121 . . 0.7(14)
N12 C121 C122 O122 . . -179.7(9)
O122 C122 O121 Ba1 . . 56.6(17)
C121 C122 O121 Ba1 . . -123.8(9)
O1 Ba1 O121 C122 . . -176.3(11)
O2 Ba1 O121 C122 . . -28.6(11)
O221 Ba1 O121 C122 . . 95.1(11)
O5 Ba1 O121 C122 . . 114.1(11)
O4 Ba1 O121 C122 . . 34.4(10)
O25 Ba1 O121 C122 2_655 . -115.9(10)
O3 Ba1 O121 C122 . . -107.7(11)
N25 Ba1 O121 C122 2_655 . -84.3(11)
N12 C12 N13 C14 . . 177.4(10)
N11 C12 N13 C14 . . -3.7(16)
N12 C12 N13 C13 . . -1.4(15)
N11 C12 N13 C13 . . 177.4(10)
C12 N13 C14 O14 . . -177.2(11)
C13 N13 C14 O14 . . 1.7(17)
C12 N13 C14 C15 . . 3.4(15)
C13 N13 C14 C15 . . -177.7(10)
O14 C14 C15 N15 . . 1.7(17)
N13 C14 C15 N15 . . -178.8(9)
O14 C14 C15 C16 . . 179.7(11)
N13 C14 C15 C16 . . -0.9(15)
C16 C15 N15 O15 . . 3.9(17)
C14 C15 N15 O15 . . -178.3(10)
C12 N11 C16 N16 . . -179.2(10)
C12 N11 C16 C15 . . 1.5(15)
N15 C15 C16 N16 . . -3.1(17)
C14 C15 C16 N16 . . 179.2(10)
N15 C15 C16 N11 . . 176.1(10)
C14 C15 C16 N11 . . -1.6(15)
C26 N21 C22 N22 . . -174.4(9)
C26 N21 C22 N23 . . 4.7(14)
N21 C22 N22 C221 . . -1.7(14)
N23 C22 N22 C221 . . 179.1(8)
C22 N22 C221 C222 . . -84.1(11)
N22 C221 C222 O222 . . -20.0(13)
N22 C221 C222 O221 . . 162.5(9)
O222 C222 O221 Ba1 . . -150.4(9)
C221 C222 O221 Ba1 . . 26.9(15)
O121 Ba1 O221 C222 . . 100.1(11)
O1 Ba1 O221 C222 . . 14.3(11)
O2 Ba1 O221 C222 . . -135.6(11)
O5 Ba1 O221 C222 . . 80.3(11)
O4 Ba1 O221 C222 . . 158.4(11)
O25 Ba1 O221 C222 2_655 . -56.6(11)
O3 Ba1 O221 C222 . . -45.6(12)
N25 Ba1 O221 C222 2_655 . -80.5(11)
N21 C22 N23 C24 . . -0.6(14)
N22 C22 N23 C24 . . 178.6(9)
N21 C22 N23 C23 . . 175.2(9)
N22 C22 N23 C23 . . -5.7(13)
C22 N23 C24 O24 . . 177.3(9)
C23 N23 C24 O24 . . 1.4(14)
C22 N23 C24 C25 . . -4.0(13)
C23 N23 C24 C25 . . -179.8(9)
O24 C24 C25 N25 . . 2.9(15)
N23 C24 C25 N25 . . -175.8(9)
O24 C24 C25 C26 . . -176.9(9)
N23 C24 C25 C26 . . 4.4(13)
C24 C25 N25 O25 . . 179.4(9)
C26 C25 N25 O25 . . -0.7(16)
C25 N25 O25 Ba1 . 2_645 177.6(8)
C22 N21 C26 N26 . . 176.1(9)
C22 N21 C26 C25 . . -4.1(14)
N25 C25 C26 N26 . . -0.5(16)
C24 C25 C26 N26 . . 179.4(9)
N25 C25 C26 N21 . . 179.7(10)
C24 C25 C26 N21 . . -0.4(14)
